data_1100552
loop_
_publ_author_name
'Aurich, Hans G\"unter'
'Soeberdt, Michael'
'Harms, Klaus'

_publ_section_title
;
 Formation of Chiral N-Oxides from 2-Azabicyclo[3.3.0]octanes
;
_journal_coden_ASTM EJOCFK
_journal_issue 5
_journal_name_full 'European Journal of Organic Chemistry'
_journal_page_first 1249
_journal_page_last 1252
_journal_paper_doi 10.1002/(sici)1099-0690(199905)1999:5<1249::aid-ejoc1249>3.0.co;2-p
_journal_volume 1999
_journal_year 1999
_chemical_formula_sum 'C27 H29 N O2'
_space_group_IT_number 19
_symmetry_cell_setting orthorhombic
_symmetry_Int_Tables_number 19
_symmetry_space_group_name_Hall 'P 2ac 2ab'
_symmetry_space_group_name_H-M 'P 21 21 21'
_cell_angle_alpha 90
_cell_angle_beta 90
_cell_angle_gamma 90
_cell_formula_units_Z 4
_cell_length_a 5.9843(4)
_cell_length_b 15.9963(11)
_cell_length_c 21.462(2)
_cod_original_formula_sum 'C27 H29 N1 O2'
_cod_database_code 1100552

loop_
_symmetry_equiv_pos_site_id
_symmetry_equiv_pos_as_xyz
1 x,y,z
2 1/2-x,-y,1/2+z
3 -x,1/2+y,1/2-z
4 1/2+x,1/2-y,-z

loop_
_atom_site_label
_atom_site_type_symbol
_atom_site_fract_x
_atom_site_fract_y
_atom_site_fract_z
O1 O 0.1866(3) 0.56488(13) 0.19185(10)
H1 H 0.183(7) 0.505(2) 0.1780(18)
C1 C -0.1934(5) 0.38425(16) 0.09046(13)
H2 H -0.08660 0.39100 0.05560
C2 C -0.0462(4) 0.57731(16) 0.19961(12)
O2 O 0.1226(3) 0.42205(12) 0.14989(10)
N1 N -0.1094(4) 0.43205(13) 0.14762(11)
C3 C -0.1727(5) 0.52566(16) 0.14764(13)
H3 H -0.33470 0.52940 0.15660
C4 C -0.1340(5) 0.56466(16) 0.08397(13)
C5 C -0.2062(6) 0.38289(17) 0.20113(14)
H4 H -0.36730 0.39250 0.20510
H5 H -0.13280 0.39710 0.24050
C6 C -0.1563(6) 0.29297(18) 0.18199(14)
H6 H -0.00100 0.27830 0.19150
H7 H -0.25570 0.25380 0.20360
C7 C -0.3033(5) 0.61404(17) 0.05917(14)
H8 H -0.44070 0.61860 0.08010
C8 C -0.2700(6) 0.65676(18) 0.00344(15)
H9 H -0.38480 0.69020 -0.01310
C9 C -0.1980(6) 0.29129(17) 0.11193(14)
H10 H -0.07990 0.25890 0.09050
C10 C -0.4312(7) 0.2600(2) 0.09236(19)
H11 H -0.42240 0.20320 0.07550
H12 H -0.53350 0.26000 0.12800
C11 C -0.0690(6) 0.65019(19) -0.02769(14)
H13 H -0.04640 0.67960 -0.06510
C12 C 0.0982(5) 0.6006(2) -0.00403(14)
H14 H 0.23410 0.59530 -0.02560
C13 C -0.5098(7) 0.32092(19) 0.04286(17)
H15 H -0.67280 0.31990 0.03860
H16 H -0.44160 0.30860 0.00240
C14 C 0.0659(5) 0.55819(18) 0.05208(14)
H17 H 0.18140 0.52490 0.06840
C15 C -0.4295(5) 0.40437(18) 0.06833(15)
H18 H -0.52370 0.42330 0.10290
H19 H -0.42820 0.44730 0.03580
C16 C -0.0994(5) 0.67030(16) 0.18805(13)
C17 C -0.3072(5) 0.70354(17) 0.20236(14)
H20 H -0.41890 0.66890 0.21920
C18 C -0.3513(5) 0.78790(18) 0.19195(15)
H21 H -0.49320 0.80970 0.20140
C19 C -0.1889(6) 0.83966(17) 0.16799(15)
H22 H -0.21830 0.89680 0.16170
C20 C 0.0173(5) 0.80686(18) 0.15333(14)
H23 H 0.12840 0.84180 0.13660
C21 C 0.0631(5) 0.72238(17) 0.16304(14)
H24 H 0.20420 0.70070 0.15260
C22 C -0.1145(5) 0.55857(16) 0.26790(13)
C23 C -0.3271(5) 0.53629(17) 0.28650(13)
H25 H -0.44020 0.52890 0.25660
C24 C -0.3746(5) 0.52473(18) 0.34966(13)
H26 H -0.51920 0.50840 0.36180
C25 C -0.2140(6) 0.53679(18) 0.39423(13)
H27 H -0.24740 0.52840 0.43660
C26 C -0.0033(5) 0.56128(18) 0.37634(14)
H28 H 0.10700 0.57120 0.40660
C27 C 0.0473(5) 0.57149(16) 0.31343(13)
H29 H 0.19250 0.58730 0.30160

loop_
_atom_type_symbol
_atom_type_radius_bond
C 0.68
H 0.23
N 0.68
O 0.68
